data_2108448
loop_
_publ_author_name
'Williams, Alice E.'
'Thompson, Amber L.'
'Watkin, David J.'

_publ_section_title
;
 The role of multiple observations in small-molecule single-crystal
 service X-ray structure determination
;
_journal_coeditor_code PS5073SUP1
_journal_issue 4
_journal_name_full 'Acta Crystallographica Section B'
_journal_page_first
;
;
_journal_paper_doi 10.1107/S2052520619006681
_journal_volume 75
_journal_year 2019
_chemical_formula_moiety 'C24 H16'
_chemical_formula_sum 'C24 H16'
_chemical_formula_weight 304.39
_chemical_melting_point ?
_space_group_IT_number 14
_space_group_name_Hall '-P 2yn'
_space_group_name_H-M_alt 'P 1 21/n 1'
_symmetry_cell_setting monoclinic
_symmetry_space_group_name_Hall '-P 2yn'
_symmetry_space_group_name_H-M 'P 1 21/n 1'
_atom_sites_solution_hydrogens difmap
_atom_sites_solution_primary other
_audit_creation_date 2018-09-26
_audit_creation_method CRYSTALS_ver_14.61_build_7005
_cell_angle_alpha 90
_cell_angle_beta 93.730(4)
_cell_angle_gamma 90
_cell_formula_units_Z 4
_cell_length_a 9.8367(5)
_cell_length_b 17.1456(8)
_cell_length_c 9.8764(4)
_cell_measurement_reflns_used 1470
_cell_measurement_temperature 290
_cell_measurement_theta_max 76
_cell_measurement_theta_min 5
_cell_volume 1662.19(13)
_computing_cell_refinement
; 
 CrysAlisPro (Rigaku Oxford Diffraction, 2017) 
;
_computing_data_collection 'SuperNova, (Oxford Diffraction, 2010)'
_computing_data_reduction
; 
 CrysAlisPro (Rigaku Oxford Diffraction, 2017) 
;
_computing_molecular_graphics 'CAMERON (Watkin et al., 1996)'
_computing_publication_material 'CRYSTALS (Betteridge et al., 2003)'
_computing_structure_refinement 'CRYSTALS (Betteridge et al., 2003)'
_computing_structure_solution 'Superflip (Palatinus & Chapuis, 2007)'
_diffrn_ambient_temperature 290
_diffrn_measured_fraction_theta_full 0.997
_diffrn_measured_fraction_theta_max 0.993
_diffrn_measurement_device Area
_diffrn_measurement_device_type 'Oxford Diffraction SuperNova'
_diffrn_measurement_method \w
_diffrn_radiation_monochromator 'focussing mirrors'
_diffrn_radiation_type 'Cu K\a'
_diffrn_radiation_wavelength 1.54184
_diffrn_reflns_av_R_equivalents 0.057
_diffrn_reflns_av_unetI/netI 0.090
_diffrn_reflns_limit_h_max 12
_diffrn_reflns_limit_h_min -12
_diffrn_reflns_limit_k_max 21
_diffrn_reflns_limit_k_min -21
_diffrn_reflns_limit_l_max 7
_diffrn_reflns_limit_l_min -12
_diffrn_reflns_number 13736
_diffrn_reflns_theta_full 75.496
_diffrn_reflns_theta_max 77.036
_diffrn_reflns_theta_min 5.159
_diffrn_standards_number 0
_exptl_absorpt_coefficient_mu 0.522
_exptl_absorpt_correction_T_max 1.00
_exptl_absorpt_correction_T_min 0.88
_exptl_absorpt_correction_type multi-scan
_exptl_absorpt_process_details
; 
 CrysAlisPro (Rigaku Oxford Diffraction, 2017) 
;
_exptl_crystal_colour clear_pale_colourless
_exptl_crystal_density_diffrn 1.216
_exptl_crystal_density_meas ?
_exptl_crystal_density_method 'not measured'
_exptl_crystal_description lath
_exptl_crystal_F_000 640
_exptl_crystal_size_max 0.25
_exptl_crystal_size_mid 0.12
_exptl_crystal_size_min 0.03
_refine_diff_density_max 0.30
_refine_diff_density_min -0.33
_refine_ls_extinction_method None
_refine_ls_goodness_of_fit_ref 1.0215
_refine_ls_hydrogen_treatment constr
_refine_ls_matrix_type full
_refine_ls_number_parameters 217
_refine_ls_number_reflns 3488
_refine_ls_number_restraints 0
_refine_ls_R_factor_all 0.1018
_refine_ls_R_factor_gt 0.0589
_refine_ls_shift/su_max 0.0002310
_refine_ls_shift/su_mean 0.0000588
_refine_ls_structure_factor_coef Fsqd
_refine_ls_weighting_details
;
 Method= Modified Sheldrick 
 w=1/[\s^2^(F^2^) + ( 0.06P)^2^ + 0.29P] 
 ,where P=(max(Fo^2^,0) + 2Fc^2^)/3 
;
_refine_ls_weighting_scheme calc
_refine_ls_wR_factor_all 0.1733
_refine_ls_wR_factor_gt 0.1361
_refine_ls_wR_factor_ref 0.1733
_reflns_limit_h_max 12
_reflns_limit_h_min -12
_reflns_limit_k_max 21
_reflns_limit_k_min 0
_reflns_limit_l_max 12
_reflns_limit_l_min 0
_reflns_number_gt 2035
_reflns_number_total 3489
_reflns_threshold_expression I>2.0\s(I)
_oxford_diffrn_Wilson_B_factor 4.66
_oxford_diffrn_Wilson_scale 0.02
_oxford_refine_ls_r_factor_ref 0.1018
_oxford_refine_ls_scale 7.6(3)
_oxford_reflns_number_all 3488
_oxford_structure_analysis_title 065alt18
_cod_data_source_file ps5073sup1.cif
_cod_data_source_block I
_cod_depositor_comments
;
The following automatic conversions were performed:

'_chemical_melting_point' value 'not measured' was changed to '?' -
the value is undefined or not given.

'_exptl_crystal_density_meas' value 'not measured' was changed to '?'
- the value is perceived as not measured.

Automatic conversion script
Id: cif_fix_values 4973 2017-02-22 13:04:09Z antanas 
;
_cod_original_sg_symbol_H-M 'P 21/n '
_cod_database_code 2108448
_oxford_refine_reflns_threshold_expression_ref I>-3.0\s(I)

loop_
_symmetry_equiv_pos_as_xyz
x,y,z
-x,-y,-z
x+1/2,-y+1/2,z+1/2
-x+1/2,y+1/2,-z+1/2

loop_
_atom_site_label
_atom_site_type_symbol
_atom_site_fract_x
_atom_site_fract_y
_atom_site_fract_z
_atom_site_U_iso_or_equiv
_atom_site_occupancy
_atom_site_adp_type
_atom_site_refinement_flags_posn
C241 C 0.4227(3) 0.70696(15) 0.4119(2) 0.0531 1.0000 Uani .
C242 C 0.3843(3) 0.64034(14) 0.3202(2) 0.0510 1.0000 Uani .
C243 C 0.3012(3) 0.58001(14) 0.3598(2) 0.0510 1.0000 Uani .
C244 C 0.2516(3) 0.57509(14) 0.4996(2) 0.0521 1.0000 Uani .
C245 C 0.1561(3) 0.62754(15) 0.5452(2) 0.0518 1.0000 Uani .
C246 C 0.0983(3) 0.69156(15) 0.4567(2) 0.0508 1.0000 Uani .
C247 C 0.1781(3) 0.75212(14) 0.4123(2) 0.0501 1.0000 Uani .
C248 C 0.3258(3) 0.75993(14) 0.4525(2) 0.0526 1.0000 Uani .
C249 C 0.3709(4) 0.82531(16) 0.5274(3) 0.0690 1.0000 Uani .
C250 C 0.5083(4) 0.8367(2) 0.5622(3) 0.0869 1.0000 Uani .
C251 C 0.6022(4) 0.7840(2) 0.5239(3) 0.0880 1.0000 Uani .
C252 C 0.5605(3) 0.7196(2) 0.4485(3) 0.0710 1.0000 Uani .
C253 C 0.1153(3) 0.81115(15) 0.3319(3) 0.0623 1.0000 Uani .
C254 C -0.0220(3) 0.8102(2) 0.2965(3) 0.0734 1.0000 Uani .
C255 C -0.1001(3) 0.7509(2) 0.3410(3) 0.0784 1.0000 Uani .
C256 C -0.0413(3) 0.69247(19) 0.4207(3) 0.0662 1.0000 Uani .
C257 C 0.1087(3) 0.61708(18) 0.6740(3) 0.0650 1.0000 Uani .
C258 C 0.1562(4) 0.55616(19) 0.7567(3) 0.0756 1.0000 Uani .
C259 C 0.2512(4) 0.50555(19) 0.7121(3) 0.0786 1.0000 Uani .
C260 C 0.2979(3) 0.51439(17) 0.5847(3) 0.0663 1.0000 Uani .
C261 C 0.2680(3) 0.51992(16) 0.2681(3) 0.0680 1.0000 Uani .
C262 C 0.3163(4) 0.51976(18) 0.1400(3) 0.0775 1.0000 Uani .
C263 C 0.4004(4) 0.57836(18) 0.1020(3) 0.0744 1.0000 Uani .
C264 C 0.4347(3) 0.63796(17) 0.1910(3) 0.0636 1.0000 Uani .
H2491 H 0.3048 0.8610 0.5566 0.0830 1.0000 Uiso R
H2501 H 0.5345 0.8812 0.6128 0.1037 1.0000 Uiso R
H2511 H 0.6961 0.7923 0.5490 0.1061 1.0000 Uiso R
H2521 H 0.6258 0.6836 0.4189 0.0854 1.0000 Uiso R
H2531 H 0.1709 0.8509 0.2992 0.0750 1.0000 Uiso R
H2541 H -0.0617 0.8512 0.2430 0.0880 1.0000 Uiso R
H2551 H -0.1945 0.7500 0.3179 0.0942 1.0000 Uiso R
H2561 H -0.0957 0.6509 0.4523 0.0799 1.0000 Uiso R
H2571 H 0.0421 0.6521 0.7043 0.0779 1.0000 Uiso R
H2581 H 0.1233 0.5502 0.8439 0.0907 1.0000 Uiso R
H2591 H 0.2845 0.4645 0.7695 0.0945 1.0000 Uiso R
H2601 H 0.3622 0.4789 0.5536 0.0797 1.0000 Uiso R
H2611 H 0.2090 0.4794 0.2956 0.0817 1.0000 Uiso R
H2621 H 0.2906 0.4793 0.0775 0.0929 1.0000 Uiso R
H2631 H 0.4352 0.5779 0.0152 0.0891 1.0000 Uiso R
H2641 H 0.4938 0.6793 0.1677 0.0761 1.0000 Uiso R

loop_
_atom_site_aniso_label
_atom_site_aniso_U_11
_atom_site_aniso_U_22
_atom_site_aniso_U_33
_atom_site_aniso_U_23
_atom_site_aniso_U_13
_atom_site_aniso_U_12
C241 0.0522(14) 0.0560(14) 0.0515(13) 0.0089(11) 0.0055(11) -0.0093(11)
C242 0.0514(14) 0.0481(13) 0.0540(13) 0.0044(10) 0.0061(11) 0.0074(11)
C243 0.0596(15) 0.0416(12) 0.0524(13) -0.0003(10) 0.0077(11) 0.0073(11)
C244 0.0605(15) 0.0446(13) 0.0516(13) 0.0018(10) 0.0065(11) -0.0062(11)
C245 0.0570(15) 0.0496(13) 0.0489(12) -0.0007(10) 0.0049(11) -0.0077(11)
C246 0.0504(13) 0.0543(14) 0.0481(12) -0.0045(11) 0.0064(10) 0.0032(11)
C247 0.0614(15) 0.0449(12) 0.0442(11) -0.0062(9) 0.0038(10) 0.0072(11)
C248 0.0635(15) 0.0468(13) 0.0472(12) 0.0033(10) 0.0005(11) -0.0072(11)
C249 0.097(2) 0.0529(15) 0.0556(15) -0.0009(12) -0.0026(15) -0.0176(15)
C250 0.113(3) 0.085(2) 0.0604(17) 0.0031(16) -0.0080(18) -0.051(2)
C251 0.076(2) 0.114(3) 0.072(2) 0.013(2) -0.0051(17) -0.045(2)
C252 0.0549(16) 0.088(2) 0.0699(17) 0.0138(16) 0.0035(13) -0.0148(15)
C253 0.085(2) 0.0467(13) 0.0546(14) -0.0010(11) 0.0030(13) 0.0124(13)
C254 0.080(2) 0.082(2) 0.0569(16) -0.0043(14) -0.0017(15) 0.0349(18)
C255 0.0590(18) 0.114(3) 0.0624(16) -0.0009(17) 0.0045(14) 0.0226(18)
C256 0.0521(15) 0.089(2) 0.0585(15) -0.0024(14) 0.0104(12) 0.0030(14)
C257 0.0715(19) 0.0691(18) 0.0557(15) -0.0021(13) 0.0144(13) -0.0070(14)
C258 0.096(2) 0.077(2) 0.0555(16) 0.0117(14) 0.0155(16) -0.0119(18)
C259 0.103(3) 0.0665(19) 0.0667(18) 0.0199(15) 0.0075(17) -0.0044(18)
C260 0.081(2) 0.0516(15) 0.0671(16) 0.0106(13) 0.0084(14) 0.0031(14)
C261 0.096(2) 0.0431(14) 0.0659(17) -0.0037(12) 0.0093(15) 0.0008(14)
C262 0.122(3) 0.0512(16) 0.0594(16) -0.0068(13) 0.0078(17) 0.0177(17)
C263 0.105(3) 0.0636(18) 0.0567(15) 0.0026(13) 0.0220(16) 0.0267(18)
C264 0.0706(18) 0.0617(17) 0.0602(15) 0.0094(13) 0.0171(13) 0.0122(14)

loop_
_atom_type_symbol
_atom_type_scat_dispersion_real
_atom_type_scat_dispersion_imag
_atom_type_scat_Cromer_Mann_a1
_atom_type_scat_Cromer_Mann_b1
_atom_type_scat_Cromer_Mann_a2
_atom_type_scat_Cromer_Mann_b2
_atom_type_scat_Cromer_Mann_a3
_atom_type_scat_Cromer_Mann_b3
_atom_type_scat_Cromer_Mann_a4
_atom_type_scat_Cromer_Mann_b4
_atom_type_scat_Cromer_Mann_c
_atom_type_scat_source
C 0.0181 0.0091 2.3100 20.8439 1.0200 10.2075 1.5886 0.5687 0.8650 51.6512 0.2156 'International Tables Vol C 4.2.6.8 and 6.1.1.4'
H 0.0000 0.0000 0.4930 10.5109 0.3229 26.1257 0.1402 3.1424 0.0408 57.7998 0.0030 'International Tables Vol C 4.2.6.8 and 6.1.1.4'

loop_
_geom_angle_atom_site_label_1
_geom_angle_atom_site_label_2
_geom_angle_atom_site_label_3
_geom_angle
_geom_angle_publ_flag
C242 C241 C248 121.5(2) yes
C242 C241 C252 118.6(3) yes
C248 C241 C252 119.6(3) yes
C241 C242 C243 121.9(2) yes
C241 C242 C264 119.0(2) yes
C243 C242 C264 119.0(2) yes
C242 C243 C244 122.3(2) yes
C242 C243 C261 118.9(2) yes
C244 C243 C261 118.7(2) yes
C243 C244 C245 121.9(2) yes
C243 C244 C260 119.0(2) yes
C245 C244 C260 119.1(2) yes
C244 C245 C246 121.6(2) yes
C244 C245 C257 118.9(2) yes
C246 C245 C257 119.4(2) yes
C245 C246 C247 122.2(2) yes
C245 C246 C256 119.2(2) yes
C247 C246 C256 118.5(3) yes
C246 C247 C248 123.0(2) yes
C246 C247 C253 118.7(3) yes
C248 C247 C253 118.2(2) yes
C247 C248 C241 122.6(2) yes
C247 C248 C249 118.9(3) yes
C241 C248 C249 118.4(3) yes
C248 C249 C250 120.9(3) yes
C248 C249 H2491 118.5 no
C250 C249 H2491 120.6 no
C249 C250 C251 120.4(3) yes
C249 C250 H2501 118.4 no
C251 C250 H2501 121.2 no
C250 C251 C252 119.8(3) yes
C250 C251 H2511 119.5 no
C252 C251 H2511 120.7 no
C241 C252 C251 120.9(3) yes
C241 C252 H2521 118.9 no
C251 C252 H2521 120.2 no
C247 C253 C254 121.6(3) yes
C247 C253 H2531 118.1 no
C254 C253 H2531 120.3 no
C253 C254 C255 119.4(3) yes
C253 C254 H2541 119.7 no
C255 C254 H2541 120.8 no
C254 C255 C256 120.1(3) yes
C254 C255 H2551 120.0 no
C256 C255 H2551 119.9 no
C246 C256 C255 121.5(3) yes
C246 C256 H2561 118.1 no
C255 C256 H2561 120.3 no
C245 C257 C258 120.9(3) yes
C245 C257 H2571 119.0 no
C258 C257 H2571 120.1 no
C257 C258 C259 119.9(3) yes
C257 C258 H2581 119.7 no
C259 C258 H2581 120.4 no
C258 C259 C260 120.0(3) yes
C258 C259 H2591 119.6 no
C260 C259 H2591 120.4 no
C244 C260 C259 121.2(3) yes
C244 C260 H2601 119.0 no
C259 C260 H2601 119.8 no
C243 C261 C262 121.1(3) yes
C243 C261 H2611 118.2 no
C262 C261 H2611 120.7 no
C261 C262 C263 120.0(3) yes
C261 C262 H2621 120.3 no
C263 C262 H2621 119.7 no
C262 C263 C264 119.8(3) yes
C262 C263 H2631 120.2 no
C264 C263 H2631 119.9 no
C242 C264 C263 121.2(3) yes
C242 C264 H2641 117.2 no
C263 C264 H2641 121.7 no

loop_
_geom_bond_atom_site_label_1
_geom_bond_atom_site_label_2
_geom_bond_distance
_geom_bond_publ_flag
C241 C242 1.491(3) yes
C241 C248 1.395(4) yes
C241 C252 1.397(4) yes
C242 C243 1.391(3) yes
C242 C264 1.399(3) yes
C243 C244 1.497(3) yes
C243 C261 1.396(3) yes
C244 C245 1.396(3) yes
C244 C260 1.395(3) yes
C245 C246 1.492(3) yes
C245 C257 1.395(3) yes
C246 C247 1.390(3) yes
C246 C256 1.396(3) yes
C247 C248 1.488(4) yes
C247 C253 1.405(3) yes
C248 C249 1.399(3) yes
C249 C250 1.387(4) yes
C249 H2491 0.952 no
C250 C251 1.363(5) yes
C250 H2501 0.939 no
C251 C252 1.380(5) yes
C251 H2511 0.951 no
C252 H2521 0.951 no
C253 C254 1.373(4) yes
C253 H2531 0.945 no
C254 C255 1.365(5) yes
C254 H2541 0.948 no
C255 C256 1.377(4) yes
C255 H2551 0.942 no
C256 H2561 0.955 no
C257 C258 1.388(4) yes
C257 H2571 0.951 no
C258 C259 1.369(4) yes
C258 H2581 0.946 no
C259 C260 1.376(4) yes
C259 H2591 0.949 no
C260 H2601 0.943 no
C261 C262 1.380(4) yes
C261 H2611 0.956 no
C262 C263 1.369(5) yes
C262 H2621 0.952 no
C263 C264 1.376(4) yes
C263 H2631 0.944 no
C264 H2641 0.954 no

_cod_database_fobs_code 2108448
